data_4508022
loop_
_publ_author_name
'Bhattacharya, Suman'
'Saraswatula, Viswanadha G.'
'Saha, Binoy K.'

_publ_section_title
;
 Thermal Expansion in Alkane Diacids---Another Property Showing
 Alternation in an Odd--Even Series
;
_journal_issue 8
_journal_name_full 'Crystal Growth &amp; Design'
_journal_page_first 3651
_journal_paper_doi 10.1021/cg400668w
_journal_volume 13
_journal_year 2013
_chemical_formula_moiety 'C8 H14 O4'
_chemical_formula_sum 'C8 H14 O4'
_chemical_formula_weight 174.19
_chemical_name_common C8-140
_chemical_name_systematic 'Octane-1,8-dioic aid'
_space_group_crystal_system monoclinic
_space_group_IT_number 14
_space_group_name_Hall '-P 2ybc'
_space_group_name_H-M_alt 'P 1 21/c 1'
_symmetry_space_group_name_Hall '-P 2ybc'
_symmetry_space_group_name_H-M 'P 1 21/c 1'
_atom_sites_solution_hydrogens geom
_atom_sites_solution_primary direct
_atom_sites_solution_secondary difmap
_audit_creation_date 2012-12-09
_audit_creation_method
;
  Olex2 1.2-ac2
  (compiled 2012.03.27 svn.r2268, GUI svn.r4156)
;
_cell_angle_alpha 90.00
_cell_angle_beta 96.201(6)
_cell_angle_gamma 90.00
_cell_formula_units_Z 2
_cell_length_a 8.7982(6)
_cell_length_b 5.0696(4)
_cell_length_c 9.9120(6)
_cell_measurement_reflns_used 781
_cell_measurement_temperature 140(2)
_cell_measurement_theta_max 29.0819
_cell_measurement_theta_min 4.5128
_cell_volume 439.52(5)
_computing_cell_refinement
;
CrysAlisPro, Agilent Technologies,
Version 1.171.36.21 (release 14-08-2012 CrysAlis171 .NET)
(compiled Sep 14 2012,17:21:16)
;
_computing_data_collection
;
CrysAlisPro, Agilent Technologies,
Version 1.171.36.21 (release 14-08-2012 CrysAlis171 .NET)
(compiled Sep 14 2012,17:21:16)
;
_computing_data_reduction
;
CrysAlisPro, Agilent Technologies,
Version 1.171.36.21 (release 14-08-2012 CrysAlis171 .NET)
(compiled Sep 14 2012,17:21:16)
;
_computing_molecular_graphics
;
O. V. Dolomanov, L. J. Bourhis, R. J. Gildea, J. A. K. Howard and H. Puschmann,
OLEX2: a complete structure solution, refinement and analysis program.
J. Appl. Cryst. (2009). 42, 339-341.
;
_computing_publication_material
;
O. V. Dolomanov, L. J. Bourhis, R. J. Gildea, J. A. K. Howard and H. Puschmann,
OLEX2: a complete structure solution, refinement and analysis program.
J. Appl. Cryst. (2009). 42, 339-341.
;
_computing_structure_refinement
;
SHELXL, G.M. Sheldrick, Acta Cryst.
(2008). A64, 112-122
;
_computing_structure_solution
;
SHELXS, G.M. Sheldrick, Acta Cryst.
(2008). A64, 112-122
;
_diffrn_ambient_temperature 140(2)
_diffrn_detector_area_resol_mean 15.9821
_diffrn_measured_fraction_theta_full 0.9910
_diffrn_measured_fraction_theta_max 0.9100
_diffrn_measurement_details
;
  1 omega   -4.00   23.00   1.0000    5.0000
omega____ theta____ kappa____ phi______ frames
    -      -17.4960  -99.0000 -180.0000 27

  2 omega  -83.00  -17.00   1.0000    5.0000
omega____ theta____ kappa____ phi______ frames
    -      -17.4960  -57.0000 -180.0000 66

  3 omega  -44.00   42.00   1.0000    5.0000
omega____ theta____ kappa____ phi______ frames
    -      -17.4960   77.0000  -30.0000 86

  4 omega   -2.00   24.00   1.0000    5.0000
omega____ theta____ kappa____ phi______ frames
    -       19.2928   57.0000  120.0000 26

  5 omega  -48.00   34.00   1.0000    5.0000
omega____ theta____ kappa____ phi______ frames
    -      -17.4960   77.0000  150.0000 82
;
_diffrn_measurement_device_type 'Xcalibur, Eos'
_diffrn_measurement_method '\w scans'
_diffrn_orient_matrix_UB_11 -0.0554788000
_diffrn_orient_matrix_UB_12 -0.1019312000
_diffrn_orient_matrix_UB_13 -0.0027367000
_diffrn_orient_matrix_UB_21 -0.0590824000
_diffrn_orient_matrix_UB_22 0.0958462000
_diffrn_orient_matrix_UB_23 -0.0046454000
_diffrn_orient_matrix_UB_31 -0.0028267000
_diffrn_orient_matrix_UB_32 -0.0022973000
_diffrn_orient_matrix_UB_33 -0.0717895000
_diffrn_radiation_monochromator graphite
_diffrn_radiation_type 'Mo K\a'
_diffrn_radiation_wavelength 0.7107
_diffrn_reflns_av_R_equivalents 0.0201
_diffrn_reflns_av_unetI/netI 0.0278
_diffrn_reflns_limit_h_max 11
_diffrn_reflns_limit_h_min -11
_diffrn_reflns_limit_k_max 6
_diffrn_reflns_limit_k_min -6
_diffrn_reflns_limit_l_max 13
_diffrn_reflns_limit_l_min -12
_diffrn_reflns_number 2272
_diffrn_reflns_theta_full 25.00
_diffrn_reflns_theta_max 29.14
_diffrn_reflns_theta_min 4.52
_diffrn_source 'Enhance (Mo) X-ray Source'
_exptl_absorpt_coefficient_mu 0.105
_exptl_absorpt_correction_T_max 1.00000
_exptl_absorpt_correction_T_min 0.86352
_exptl_absorpt_correction_type multi-scan
_exptl_absorpt_process_details
;
CrysAlisPro, Agilent Technologies,
Version 1.171.36.21 (release 14-08-2012 CrysAlis171 .NET)
(compiled Sep 14 2012,17:21:16)
Empirical absorption correction using spherical harmonics,
 implemented in SCALE3 ABSPACK scaling algorithm.
;
_exptl_crystal_colour colourless
_exptl_crystal_density_diffrn 1.316
_exptl_crystal_density_method 'not measured'
_exptl_crystal_description plate
_exptl_crystal_F_000 188
_exptl_crystal_size_max 0.46
_exptl_crystal_size_mid 0.44
_exptl_crystal_size_min 0.12
_refine_diff_density_max 0.220
_refine_diff_density_min -0.230
_refine_diff_density_rms 0.043
_refine_ls_extinction_method none
_refine_ls_goodness_of_fit_ref 1.050
_refine_ls_hydrogen_treatment mixed
_refine_ls_matrix_type full
_refine_ls_number_parameters 59
_refine_ls_number_reflns 1025
_refine_ls_number_restraints 0
_refine_ls_restrained_S_all 1.050
_refine_ls_R_factor_all 0.0526
_refine_ls_R_factor_gt 0.0394
_refine_ls_shift/su_max 0.000
_refine_ls_shift/su_mean 0.000
_refine_ls_structure_factor_coef Fsqd
_refine_ls_weighting_details 'calc w=1/[\s^2^(Fo^2^)+(0.0377P)^2^+0.1198P] where P=(Fo^2^+2Fc^2^)/3'
_refine_ls_weighting_scheme calc
_refine_ls_wR_factor_gt 0.0868
_refine_ls_wR_factor_ref 0.0934
_reflns_number_gt 836
_reflns_number_total 1025
_reflns_threshold_expression >2sigma(I)
_cod_data_source_file cg400668w_si_002.cif
_cod_data_source_block C8-140
_cod_database_code 4508022

loop_
_space_group_symop_id
_space_group_symop_operation_xyz
1 'x, y, z'
2 '-x, y+1/2, -z+1/2'
3 '-x, -y, -z'
4 'x, -y-1/2, z-1/2'

loop_
_atom_site_label
_atom_site_type_symbol
_atom_site_fract_x
_atom_site_fract_y
_atom_site_fract_z
_atom_site_U_iso_or_equiv
_atom_site_adp_type
_atom_site_occupancy
_atom_site_symmetry_multiplicity
_atom_site_calc_flag
_atom_site_refinement_flags
O1 O 0.65931(10) 0.09561(19) 0.59569(9) 0.0267(3) Uani 1 1 d .
C1 C 0.62911(14) -0.1005(2) 0.66056(12) 0.0194(3) Uani 1 1 d .
O2 O 0.51286(11) -0.25595(19) 0.62382(9) 0.0281(3) Uani 1 1 d .
C3 C 0.85402(14) -0.0056(3) 0.83682(12) 0.0222(3) Uani 1 1 d .
H3A H 0.8164 0.1734 0.8430 0.027 Uiso 1 1 calc R
H3B H 0.9274 -0.0070 0.7705 0.027 Uiso 1 1 calc R
C2 C 0.72170(14) -0.1857(3) 0.78878(11) 0.0209(3) Uani 1 1 d .
H2A H 0.7617 -0.3609 0.7751 0.025 Uiso 1 1 calc R
H2B H 0.6546 -0.1981 0.8600 0.025 Uiso 1 1 calc R
C4 C 0.93395(15) -0.0879(3) 0.97427(12) 0.0245(3) Uani 1 1 d .
H4B H 0.8599 -0.0878 1.0400 0.029 Uiso 1 1 calc R
H4A H 0.9712 -0.2669 0.9675 0.029 Uiso 1 1 calc R
H2 H 0.455(2) -0.190(4) 0.546(2) 0.066(6) Uiso 1 1 d .

loop_
_atom_site_aniso_label
_atom_site_aniso_U_11
_atom_site_aniso_U_22
_atom_site_aniso_U_33
_atom_site_aniso_U_23
_atom_site_aniso_U_13
_atom_site_aniso_U_12
O1 0.0263(5) 0.0281(5) 0.0242(5) 0.0090(4) -0.0042(4) -0.0039(4)
C1 0.0189(6) 0.0202(6) 0.0190(6) 0.0001(5) 0.0015(5) 0.0019(5)
O2 0.0277(5) 0.0280(5) 0.0262(5) 0.0066(4) -0.0082(4) -0.0073(4)
C3 0.0219(6) 0.0223(6) 0.0214(6) 0.0041(5) -0.0021(5) -0.0001(6)
C2 0.0223(6) 0.0200(6) 0.0195(6) 0.0031(5) -0.0009(5) 0.0007(5)
C4 0.0256(7) 0.0237(7) 0.0226(6) 0.0062(5) -0.0040(5) -0.0020(6)

loop_
_atom_type_symbol
_atom_type_description
_atom_type_scat_dispersion_real
_atom_type_scat_dispersion_imag
_atom_type_scat_source
C C 0.0033 0.0016 'International Tables Vol C Tables 4.2.6.8 and 6.1.1.4'
H H 0.0000 0.0000 'International Tables Vol C Tables 4.2.6.8 and 6.1.1.4'
O O 0.0106 0.0060 'International Tables Vol C Tables 4.2.6.8 and 6.1.1.4'

loop_
_geom_angle_atom_site_label_1
_geom_angle_atom_site_label_2
_geom_angle_atom_site_label_3
_geom_angle
_geom_angle_site_symmetry_1
O1 C1 O2 123.18(11) .
O1 C1 C2 123.31(11) .
O2 C1 C2 113.51(11) .
C1 O2 H2 110.7(12) .
H3A C3 H3B 107.9 .
C2 C3 H3A 109.1 .
C2 C3 H3B 109.1 .
C2 C3 C4 112.40(10) .
C4 C3 H3A 109.1 .
C4 C3 H3B 109.1 .
C1 C2 C3 114.95(10) .
C1 C2 H2A 108.5 .
C1 C2 H2B 108.5 .
C3 C2 H2A 108.5 .
C3 C2 H2B 108.5 .
H2A C2 H2B 107.5 .
C3 C4 H4B 108.8 .
C3 C4 H4A 108.8 .
C4 C4 C3 113.91(13) 3_757
C4 C4 H4B 108.8 3_757
C4 C4 H4A 108.8 3_757
H4B C4 H4A 107.7 .

loop_
_geom_bond_atom_site_label_1
_geom_bond_atom_site_label_2
_geom_bond_distance
_geom_bond_site_symmetry_2
O1 C1 1.2285(15) .
C1 O2 1.3112(15) .
C1 C2 1.4973(16) .
O2 H2 0.94(2) .
C3 H3A 0.9700 .
C3 H3B 0.9700 .
C3 C2 1.5153(17) .
C3 C4 1.5224(17) .
C2 H2A 0.9700 .
C2 H2B 0.9700 .
C4 C4 1.509(3) 3_757
C4 H4B 0.9700 .
C4 H4A 0.9700 .

loop_
_geom_torsion_atom_site_label_1
_geom_torsion_atom_site_label_2
_geom_torsion_atom_site_label_3
_geom_torsion_atom_site_label_4
_geom_torsion
_geom_torsion_site_symmetry_4
O1 C1 C2 C3 2.15(17) .
O2 C1 C2 C3 -178.09(10) .
C2 C3 C4 C4 -179.75(14) 3_757
C4 C3 C2 C1 174.43(11) .
